data_4028007
loop_
_publ_author_name
'Manas K. Ghorai'
'Koena Ghosh'
'A. K. Yadav'
'Y. Nanaji'
'Sandipan Halder'
'Masthanvali Sayyad'

_publ_section_title
;
 Memory of Chirality (MOC) Concept in Imino-Aldol Reaction:
 Enantioselective Synthesis of \a,\b-Diamino Esters and Aziridines
;
_journal_name_full 'Journal of Organic Chemistry'
_journal_page_first 2311
_journal_page_last 2326
_journal_paper_doi 10.1021/jo302018a
_journal_volume 78
_journal_year 2013
_chemical_formula_moiety 'C32 H34 N2 O4 S'
_chemical_formula_sum 'C32 H34 N2 O4 S'
_chemical_formula_weight 542.68
_chemical_name_systematic
;
 ?
;
_space_group_IT_number 2
_symmetry_cell_setting triclinic
_symmetry_space_group_name_Hall '-P 1'
_symmetry_space_group_name_H-M 'P -1'
_atom_sites_solution_hydrogens geom
_atom_sites_solution_primary direct
_atom_sites_solution_secondary difmap
_audit_creation_method SHELXL-97
_cell_angle_alpha 101.221(5)
_cell_angle_beta 106.997(5)
_cell_angle_gamma 107.056(5)
_cell_formula_units_Z 2
_cell_length_a 10.408(5)
_cell_length_b 11.505(5)
_cell_length_c 13.445(5)
_cell_measurement_temperature 100(2)
_cell_volume 1401.0(11)
_computing_cell_refinement 'SAINT 6.45 ( Bruker, 2003)'
_computing_data_collection 'SMART 5.628 (Bruker, 2003)'
_computing_data_reduction 'SAINT 6.45  (Bruker, 2003)'
_computing_molecular_graphics 'Diamond 2.1e, Ortep'
_computing_structure_refinement 'SHELXL-97 (Sheldrick, 1997)'
_computing_structure_solution SIR-97
_diffrn_ambient_temperature 100(2)
_diffrn_measured_fraction_theta_full 0.984
_diffrn_measured_fraction_theta_max 0.984
_diffrn_measurement_device_type 'Bruker SMART APEX'
_diffrn_measurement_method /w-scans
_diffrn_radiation_monochromator graphite
_diffrn_radiation_probe x-ray
_diffrn_radiation_type MoK\a
_diffrn_radiation_wavelength 0.71069
_diffrn_reflns_av_R_equivalents 0.0268
_diffrn_reflns_av_sigmaI/netI 0.0651
_diffrn_reflns_limit_h_max 13
_diffrn_reflns_limit_h_min -13
_diffrn_reflns_limit_k_max 15
_diffrn_reflns_limit_k_min -10
_diffrn_reflns_limit_l_max 17
_diffrn_reflns_limit_l_min -14
_diffrn_reflns_number 9289
_diffrn_reflns_theta_full 28.32
_diffrn_reflns_theta_max 28.32
_diffrn_reflns_theta_min 2.14
_diffrn_source 'fine-focus sealed tube'
_exptl_absorpt_coefficient_mu 0.156
_exptl_absorpt_correction_T_max 0.9814
_exptl_absorpt_correction_T_min 0.9723
_exptl_absorpt_correction_type empirical
_exptl_crystal_colour Colourless
_exptl_crystal_density_diffrn 1.286
_exptl_crystal_description Needle
_exptl_crystal_F_000 576.0
_exptl_crystal_size_max 0.06
_exptl_crystal_size_mid 0.06
_exptl_crystal_size_min 0.04
_refine_diff_density_max 0.791
_refine_diff_density_min -0.768
_refine_diff_density_rms 0.132
_refine_ls_extinction_method none
_refine_ls_goodness_of_fit_ref 1.122
_refine_ls_hydrogen_treatment constr
_refine_ls_matrix_type full
_refine_ls_number_parameters 352
_refine_ls_number_reflns 6987
_refine_ls_number_restraints 0
_refine_ls_restrained_S_all 1.122
_refine_ls_R_factor_all 0.1131
_refine_ls_R_factor_gt 0.0767
_refine_ls_shift/su_max 0.000
_refine_ls_shift/su_mean 0.000
_refine_ls_structure_factor_coef Fsqd
_refine_ls_weighting_details 'calc w=1/[\s^2^(Fo^2^)+(0.1532P)^2^+2.3163P] where P=(Fo^2^+2Fc^2^)/3'
_refine_ls_weighting_scheme calc
_refine_ls_wR_factor_gt 0.2000
_refine_ls_wR_factor_ref 0.2923
_reflns_number_gt 4697
_reflns_number_total 6667
_reflns_threshold_expression >2sigma(I)
_cod_data_source_file jo302018a_si_002_2.cif
_cod_data_source_block Compound6a_Minor
_cod_database_code 4028007

loop_
_symmetry_equiv_pos_as_xyz
'x, y, z'
'-x, -y, -z'

loop_
_atom_site_label
_atom_site_type_symbol
_atom_site_fract_x
_atom_site_fract_y
_atom_site_fract_z
_atom_site_U_iso_or_equiv
_atom_site_adp_type
_atom_site_occupancy
_atom_site_symmetry_multiplicity
_atom_site_calc_flag
_atom_site_refinement_flags
S1 S 0.14436(10) 0.54466(8) -0.15130(7) 0.0219(3) Uani 1 1 d .
O1 O 0.4635(3) 0.3569(2) -0.0167(2) 0.0230(6) Uani 1 1 d .
O2 O 0.3081(3) 0.1732(2) -0.0208(2) 0.0230(6) Uani 1 1 d .
O3 O 0.0240(3) 0.5429(3) -0.1198(2) 0.0277(6) Uani 1 1 d .
O4 O 0.2526(3) 0.6627(3) -0.1378(2) 0.0290(6) Uani 1 1 d .
N1 N 0.3900(3) 0.4892(3) 0.1329(2) 0.0209(6) Uani 1 1 d .
H1 H 0.4810 0.5070 0.1473 0.025 Uiso 1 1 calc R
N2 N 0.2277(3) 0.4659(3) -0.0868(2) 0.0219(6) Uani 1 1 d .
H2 H 0.3146 0.4764 -0.0825 0.026 Uiso 1 1 calc R
C1 C 0.3053(5) -0.0338(4) -0.0920(4) 0.0363(10) Uani 1 1 d .
H1A H 0.3446 -0.0831 -0.1319 0.054 Uiso 1 1 calc R
H1B H 0.2025 -0.0633 -0.1300 0.054 Uiso 1 1 calc R
H1C H 0.3254 -0.0435 -0.0204 0.054 Uiso 1 1 calc R
C2 C 0.3736(5) 0.1052(4) -0.0822(3) 0.0285(8) Uani 1 1 d .
H2A H 0.4776 0.1366 -0.0437 0.034 Uiso 1 1 calc R
H2B H 0.3541 0.1167 -0.1540 0.034 Uiso 1 1 calc R
C3 C 0.3634(4) 0.3002(3) 0.0050(3) 0.0201(7) Uani 1 1 d .
C4 C 0.2826(4) 0.3657(3) 0.0601(3) 0.0207(7) Uani 1 1 d .
C5 C 0.2110(4) 0.2883(3) 0.1248(3) 0.0200(7) Uani 1 1 d .
H5A H 0.1389 0.3196 0.1387 0.024 Uiso 1 1 calc R
H5B H 0.1614 0.1995 0.0803 0.024 Uiso 1 1 calc R
C6 C 0.3179(4) 0.2963(3) 0.2326(3) 0.0220(7) Uani 1 1 d .
C7 C 0.4286(4) 0.2513(4) 0.2409(3) 0.0270(8) Uani 1 1 d .
H7 H 0.4426 0.2180 0.1779 0.032 Uiso 1 1 calc R
C8 C 0.5199(4) 0.2547(4) 0.3414(3) 0.0275(8) Uani 1 1 d .
H8 H 0.5937 0.2237 0.3448 0.033 Uiso 1 1 calc R
C9 C 0.5012(4) 0.3040(4) 0.4364(3) 0.0302(9) Uani 1 1 d .
H9 H 0.5613 0.3057 0.5037 0.036 Uiso 1 1 calc R
C10 C 0.3919(5) 0.3507(4) 0.4297(3) 0.0322(9) Uani 1 1 d .
H10 H 0.3791 0.3849 0.4931 0.039 Uiso 1 1 calc R
C11 C 0.3011(4) 0.3471(4) 0.3294(3) 0.0258(8) Uani 1 1 d .
H11 H 0.2279 0.3788 0.3264 0.031 Uiso 1 1 calc R
C12 C 0.3369(4) 0.5812(3) 0.1802(3) 0.0249(8) Uani 1 1 d .
H12A H 0.2738 0.5417 0.2148 0.030 Uiso 1 1 calc R
H12B H 0.2803 0.6055 0.1224 0.030 Uiso 1 1 calc R
C13 C 0.4592(4) 0.6996(3) 0.2636(3) 0.0223(7) Uani 1 1 d .
C14 C 0.5978(4) 0.7027(4) 0.3125(3) 0.0241(7) Uani 1 1 d .
H14 H 0.6188 0.6304 0.2931 0.029 Uiso 1 1 calc R
C15 C 0.7056(5) 0.8134(4) 0.3905(3) 0.0306(9) Uani 1 1 d .
H15 H 0.7989 0.8151 0.4214 0.037 Uiso 1 1 calc R
C16 C 0.6757(5) 0.9201(4) 0.4225(3) 0.0325(9) Uani 1 1 d .
H16 H 0.7477 0.9929 0.4762 0.039 Uiso 1 1 calc R
C17 C 0.5375(5) 0.9187(4) 0.3741(3) 0.0335(9) Uani 1 1 d .
H17 H 0.5168 0.9910 0.3946 0.040 Uiso 1 1 calc R
C18 C 0.4304(4) 0.8093(4) 0.2951(3) 0.0274(8) Uani 1 1 d .
H18 H 0.3381 0.8088 0.2627 0.033 Uiso 1 1 calc R
C19 C 0.1586(4) 0.3778(3) -0.0357(3) 0.0189(7) Uani 1 1 d .
H19 H 0.1031 0.4165 -0.0023 0.023 Uiso 1 1 calc R
C20 C 0.0537(4) 0.2494(3) -0.1178(3) 0.0214(7) Uani 1 1 d .
C21 C -0.0713(4) 0.1832(4) -0.1034(3) 0.0259(8) Uani 1 1 d .
H21 H -0.0927 0.2197 -0.0453 0.031 Uiso 1 1 calc R
C22 C -0.1645(4) 0.0630(4) -0.1750(3) 0.0321(9) Uani 1 1 d .
H22 H -0.2462 0.0185 -0.1632 0.039 Uiso 1 1 calc R
C23 C -0.1364(4) 0.0091(4) -0.2637(3) 0.0321(9) Uani 1 1 d .
H23 H -0.1988 -0.0714 -0.3118 0.039 Uiso 1 1 calc R
C24 C -0.0143(4) 0.0764(4) -0.2802(3) 0.0302(8) Uani 1 1 d .
H24 H 0.0040 0.0413 -0.3405 0.036 Uiso 1 1 calc R
C25 C 0.0809(4) 0.1950(4) -0.2085(3) 0.0241(8) Uani 1 1 d .
H25 H 0.1628 0.2387 -0.2203 0.029 Uiso 1 1 calc R
C26 C 0.0716(4) 0.4560(3) -0.2919(3) 0.0214(7) Uani 1 1 d .
C27 C -0.0694(4) 0.3651(4) -0.3385(3) 0.0262(8) Uani 1 1 d .
H27 H -0.1278 0.3537 -0.2976 0.031 Uiso 1 1 calc R
C28 C -0.1208(4) 0.2920(4) -0.4470(3) 0.0252(8) Uani 1 1 d .
H28 H -0.2139 0.2300 -0.4786 0.030 Uiso 1 1 calc R
C29 C -0.0354(4) 0.3101(4) -0.5094(3) 0.0283(8) Uani 1 1 d .
C30 C 0.1023(4) 0.4035(4) -0.4622(3) 0.0280(8) Uani 1 1 d .
H30 H 0.1585 0.4178 -0.5044 0.034 Uiso 1 1 calc R
C31 C 0.1589(4) 0.4771(4) -0.3520(3) 0.0262(8) Uani 1 1 d .
H31 H 0.2526 0.5383 -0.3202 0.031 Uiso 1 1 calc R
C32 C -0.0928(5) 0.2281(4) -0.6271(3) 0.0341(9) Uani 1 1 d .
H32A H -0.0210 0.2536 -0.6583 0.051 Uiso 1 1 calc R
H32B H -0.1791 0.2387 -0.6676 0.051 Uiso 1 1 calc R
H32C H -0.1147 0.1401 -0.6303 0.051 Uiso 1 1 calc R

loop_
_atom_site_aniso_label
_atom_site_aniso_U_11
_atom_site_aniso_U_22
_atom_site_aniso_U_33
_atom_site_aniso_U_23
_atom_site_aniso_U_13
_atom_site_aniso_U_12
S1 0.0249(5) 0.0211(4) 0.0213(4) 0.0073(3) 0.0079(3) 0.0109(4)
O1 0.0210(12) 0.0225(13) 0.0297(14) 0.0094(11) 0.0133(11) 0.0093(10)
O2 0.0271(13) 0.0185(12) 0.0244(13) 0.0061(10) 0.0104(11) 0.0095(10)
O3 0.0331(15) 0.0358(15) 0.0235(13) 0.0086(12) 0.0142(11) 0.0225(13)
O4 0.0353(15) 0.0228(13) 0.0255(14) 0.0109(11) 0.0072(12) 0.0079(12)
N1 0.0185(14) 0.0171(14) 0.0238(15) 0.0023(12) 0.0074(12) 0.0050(12)
N2 0.0201(14) 0.0225(15) 0.0219(15) 0.0070(12) 0.0077(12) 0.0065(12)
C1 0.044(2) 0.028(2) 0.036(2) 0.0075(18) 0.0117(19) 0.0160(19)
C2 0.037(2) 0.0255(19) 0.030(2) 0.0090(16) 0.0161(17) 0.0164(17)
C3 0.0247(17) 0.0144(15) 0.0222(17) 0.0082(13) 0.0078(14) 0.0078(13)
C4 0.0181(15) 0.0198(16) 0.0213(16) 0.0041(13) 0.0073(13) 0.0046(13)
C5 0.0229(16) 0.0154(15) 0.0237(17) 0.0055(13) 0.0109(14) 0.0078(13)
C6 0.0199(16) 0.0183(16) 0.0282(18) 0.0105(14) 0.0089(14) 0.0057(13)
C7 0.0291(19) 0.0272(19) 0.0248(19) 0.0086(15) 0.0106(15) 0.0097(16)
C8 0.0227(18) 0.032(2) 0.030(2) 0.0140(16) 0.0074(15) 0.0112(16)
C9 0.031(2) 0.035(2) 0.0230(19) 0.0130(16) 0.0058(16) 0.0118(17)
C10 0.039(2) 0.034(2) 0.0214(19) 0.0078(16) 0.0105(17) 0.0114(18)
C11 0.0305(19) 0.0235(18) 0.0271(19) 0.0092(15) 0.0134(16) 0.0118(16)
C12 0.0298(19) 0.0184(17) 0.0248(18) 0.0040(14) 0.0113(15) 0.0072(15)
C13 0.0268(18) 0.0215(17) 0.0176(16) 0.0081(14) 0.0087(14) 0.0058(14)
C14 0.0288(18) 0.0226(17) 0.0227(17) 0.0078(14) 0.0112(15) 0.0098(15)
C15 0.032(2) 0.030(2) 0.0249(19) 0.0059(16) 0.0064(16) 0.0098(17)
C16 0.036(2) 0.026(2) 0.0225(19) 0.0031(15) 0.0036(16) 0.0032(17)
C17 0.042(2) 0.026(2) 0.030(2) 0.0031(16) 0.0108(18) 0.0145(18)
C18 0.0297(19) 0.0223(18) 0.030(2) 0.0072(16) 0.0087(16) 0.0131(16)
C19 0.0195(16) 0.0206(16) 0.0227(17) 0.0105(14) 0.0099(13) 0.0113(13)
C20 0.0183(16) 0.0206(17) 0.0229(17) 0.0044(14) 0.0066(14) 0.0068(14)
C21 0.0268(18) 0.0220(18) 0.0271(19) 0.0067(15) 0.0100(15) 0.0073(15)
C22 0.0255(19) 0.027(2) 0.035(2) 0.0090(17) 0.0076(16) 0.0005(16)
C23 0.032(2) 0.0188(18) 0.033(2) 0.0073(16) 0.0032(17) 0.0020(16)
C24 0.034(2) 0.031(2) 0.0268(19) 0.0083(16) 0.0092(16) 0.0167(17)
C25 0.0280(18) 0.0218(17) 0.0217(17) 0.0028(14) 0.0072(15) 0.0126(15)
C26 0.0212(16) 0.0229(17) 0.0238(17) 0.0094(14) 0.0083(14) 0.0120(14)
C27 0.0266(18) 0.0297(19) 0.0265(19) 0.0133(16) 0.0099(15) 0.0130(16)
C28 0.0219(17) 0.0254(18) 0.0248(18) 0.0074(15) 0.0034(14) 0.0095(15)
C29 0.037(2) 0.0280(19) 0.0230(18) 0.0089(15) 0.0069(16) 0.0202(17)
C30 0.033(2) 0.034(2) 0.0259(19) 0.0106(16) 0.0149(16) 0.0198(17)
C31 0.0261(18) 0.0267(19) 0.0267(19) 0.0066(15) 0.0103(15) 0.0117(15)
C32 0.049(3) 0.032(2) 0.0192(18) 0.0038(16) 0.0071(17) 0.0193(19)

loop_
_atom_type_symbol
_atom_type_description
_atom_type_scat_dispersion_real
_atom_type_scat_dispersion_imag
_atom_type_scat_source
C C 0.0033 0.0016 'International Tables Vol C Tables 4.2.6.8 and 6.1.1.4'
H H 0.0000 0.0000 'International Tables Vol C Tables 4.2.6.8 and 6.1.1.4'
N N 0.0061 0.0033 'International Tables Vol C Tables 4.2.6.8 and 6.1.1.4'
O O 0.0106 0.0060 'International Tables Vol C Tables 4.2.6.8 and 6.1.1.4'
S S 0.1246 0.1234 'International Tables Vol C Tables 4.2.6.8 and 6.1.1.4'

loop_
_geom_angle_atom_site_label_1
_geom_angle_atom_site_label_2
_geom_angle_atom_site_label_3
_geom_angle
O4 S1 O3 120.62(18)
O4 S1 N2 106.82(16)
O3 S1 N2 108.51(16)
O4 S1 C26 107.12(17)
O3 S1 C26 106.78(16)
N2 S1 C26 106.16(16)
C3 O2 C2 115.5(3)
C4 N1 C12 117.1(3)
C4 N1 H1 121.4
C12 N1 H1 121.4
C19 N2 S1 121.8(2)
C19 N2 H2 119.1
S1 N2 H2 119.1
C2 C1 H1A 109.5
C2 C1 H1B 109.5
H1A C1 H1B 109.5
C2 C1 H1C 109.5
H1A C1 H1C 109.5
H1B C1 H1C 109.5
O2 C2 C1 106.0(3)
O2 C2 H2A 110.5
C1 C2 H2A 110.5
O2 C2 H2B 110.5
C1 C2 H2B 110.5
H2A C2 H2B 108.7
O1 C3 O2 123.1(3)
O1 C3 C4 123.6(3)
O2 C3 C4 113.3(3)
N1 C4 C3 105.9(3)
N1 C4 C5 110.5(3)
C3 C4 C5 112.9(3)
N1 C4 C19 112.7(3)
C3 C4 C19 106.3(3)
C5 C4 C19 108.6(3)
C6 C5 C4 113.3(3)
C6 C5 H5A 108.9
C4 C5 H5A 108.9
C6 C5 H5B 108.9
C4 C5 H5B 108.9
H5A C5 H5B 107.7
C7 C6 C11 117.6(3)
C7 C6 C5 123.5(3)
C11 C6 C5 118.8(3)
C6 C7 C8 121.6(4)
C6 C7 H7 119.2
C8 C7 H7 119.2
C9 C8 C7 120.2(4)
C9 C8 H8 119.9
C7 C8 H8 119.9
C10 C9 C8 119.0(4)
C10 C9 H9 120.5
C8 C9 H9 120.5
C9 C10 C11 120.6(4)
C9 C10 H10 119.7
C11 C10 H10 119.7
C10 C11 C6 121.0(4)
C10 C11 H11 119.5
C6 C11 H11 119.5
N1 C12 C13 111.9(3)
N1 C12 H12A 109.2
C13 C12 H12A 109.2
N1 C12 H12B 109.2
C13 C12 H12B 109.2
H12A C12 H12B 107.9
C14 C13 C18 118.5(3)
C14 C13 C12 122.8(3)
C18 C13 C12 118.7(3)
C13 C14 C15 120.4(4)
C13 C14 H14 119.8
C15 C14 H14 119.8
C16 C15 C14 120.7(4)
C16 C15 H15 119.7
C14 C15 H15 119.7
C15 C16 C17 119.6(4)
C15 C16 H16 120.2
C17 C16 H16 120.2
C18 C17 C16 119.8(4)
C18 C17 H17 120.1
C16 C17 H17 120.1
C17 C18 C13 120.9(4)
C17 C18 H18 119.5
C13 C18 H18 119.5
N2 C19 C20 112.6(3)
N2 C19 C4 108.4(3)
C20 C19 C4 112.9(3)
N2 C19 H19 107.6
C20 C19 H19 107.6
C4 C19 H19 107.6
C21 C20 C25 118.8(3)
C21 C20 C19 120.1(3)
C25 C20 C19 121.0(3)
C22 C21 C20 120.6(4)
C22 C21 H21 119.7
C20 C21 H21 119.7
C23 C22 C21 120.4(4)
C23 C22 H22 119.8
C21 C22 H22 119.8
C22 C23 C24 119.2(4)
C22 C23 H23 120.4
C24 C23 H23 120.4
C25 C24 C23 121.1(4)
C25 C24 H24 119.4
C23 C24 H24 119.4
C24 C25 C20 119.9(4)
C24 C25 H25 120.1
C20 C25 H25 120.1
C31 C26 C27 121.6(4)
C31 C26 S1 118.5(3)
C27 C26 S1 119.9(3)
C28 C27 C26 118.7(4)
C28 C27 H27 120.7
C26 C27 H27 120.7
C27 C28 C29 121.1(4)
C27 C28 H28 119.5
C29 C28 H28 119.5
C30 C29 C28 119.1(4)
C30 C29 C32 120.7(4)
C28 C29 C32 120.2(4)
C29 C30 C31 121.3(4)
C29 C30 H30 119.3
C31 C30 H30 119.3
C26 C31 C30 118.1(4)
C26 C31 H31 120.9
C30 C31 H31 120.9
C29 C32 H32A 109.5
C29 C32 H32B 109.5
H32A C32 H32B 109.5
C29 C32 H32C 109.5
H32A C32 H32C 109.5
H32B C32 H32C 109.5

loop_
_geom_bond_atom_site_label_1
_geom_bond_atom_site_label_2
_geom_bond_distance
S1 O4 1.426(3)
S1 O3 1.431(3)
S1 N2 1.628(3)
S1 C26 1.774(4)
O1 C3 1.204(4)
O2 C3 1.333(4)
O2 C2 1.466(5)
N1 C4 1.453(4)
N1 C12 1.456(5)
N1 H1 0.8600
N2 C19 1.466(4)
N2 H2 0.8600
C1 C2 1.509(6)
C1 H1A 0.9600
C1 H1B 0.9600
C1 H1C 0.9600
C2 H2A 0.9700
C2 H2B 0.9700
C3 C4 1.531(5)
C4 C5 1.548(5)
C4 C19 1.596(5)
C5 C6 1.514(5)
C5 H5A 0.9700
C5 H5B 0.9700
C6 C7 1.381(5)
C6 C11 1.401(5)
C7 C8 1.392(5)
C7 H7 0.9300
C8 C9 1.385(6)
C8 H8 0.9300
C9 C10 1.381(6)
C9 H9 0.9300
C10 C11 1.387(5)
C10 H10 0.9300
C11 H11 0.9300
C12 C13 1.512(5)
C12 H12A 0.9700
C12 H12B 0.9700
C13 C14 1.385(5)
C13 C18 1.396(5)
C14 C15 1.391(5)
C14 H14 0.9300
C15 C16 1.373(6)
C15 H15 0.9300
C16 C17 1.389(6)
C16 H16 0.9300
C17 C18 1.385(6)
C17 H17 0.9300
C18 H18 0.9300
C19 C20 1.519(5)
C19 H19 0.9800
C20 C21 1.390(5)
C20 C25 1.403(5)
C21 C22 1.389(5)
C21 H21 0.9300
C22 C23 1.385(6)
C22 H22 0.9300
C23 C24 1.385(6)
C23 H23 0.9300
C24 C25 1.381(5)
C24 H24 0.9300
C25 H25 0.9300
C26 C31 1.383(5)
C26 C27 1.396(5)
C27 C28 1.387(5)
C27 H27 0.9300
C28 C29 1.390(6)
C28 H28 0.9300
C29 C30 1.382(6)
C29 C32 1.513(5)
C30 C31 1.403(5)
C30 H30 0.9300
C31 H31 0.9300
C32 H32A 0.9600
C32 H32B 0.9600
C32 H32C 0.9600
